data_7702176
loop_
_publ_author_name
'Chen, Hai-Peng'
'Shi, Ping-Ping'
'Wang, Zhong-Xia'
'Gao, Ji-Xing'
'Zhang, Wan-Ying'
'Chen, Cheng'
'Tang, Yuan-Yuan'
'Fu, Da-Wei'

_publ_section_title
;
 Tunable dielectric transitions in layered organic-inorganic hybrid
 perovskite-type compounds:
 [NH<sub>3</sub>(CH<sub>2</sub>)<sub>2</sub>Cl]<sub>2</sub>[CdCl<sub>4-4x</sub>Br<sub>4x</sub>]
 (x = 0, 1/4, 1).
;
_journal_issue 20
_journal_name_full 'Dalton transactions (Cambridge, England : 2003)'
_journal_page_first 7005
_journal_page_last 7012
_journal_paper_doi 10.1039/c8dt00353j
_journal_volume 47
_journal_year 2018
_chemical_formula_moiety 'Br Cd Cl3, 3(C H3.50 Cl0.50 N0.50)'
_chemical_formula_sum 'C4 H14 Br Cd Cl5 N2'
_chemical_formula_weight 459.73
_space_group_IT_number 41
_space_group_name_Hall 'A 2 -2ab'
_space_group_name_H-M_alt 'A e a 2'
_symmetry_cell_setting orthorhombic
_symmetry_space_group_name_H-M 'A e a 2'
_atom_sites_solution_hydrogens geom
_atom_sites_solution_primary direct
_atom_sites_solution_secondary difmap
_audit_creation_method SHELXL-97
_audit_update_record
;
2017-05-18 deposited with the CCDC.
2018-04-19 downloaded from the CCDC.
;
_cell_angle_alpha 90.00
_cell_angle_beta 90.00
_cell_angle_gamma 90.00
_cell_formula_units_Z 4
_cell_length_a 7.6707(10)
_cell_length_b 24.6215(19)
_cell_length_c 7.5742(10)
_cell_measurement_reflns_used 1508
_cell_measurement_temperature 293(2)
_cell_measurement_theta_max 27.47
_cell_measurement_theta_min 3.13
_cell_volume 1430.5(3)
_computing_structure_refinement 'SHELXL-97 (Sheldrick, 1997)'
_computing_structure_solution 'SHELXS-97 (Sheldrick, 1990)'
_diffrn_ambient_temperature 293(2)
_diffrn_measured_fraction_theta_full 0.999
_diffrn_measured_fraction_theta_max 0.999
_diffrn_measurement_device_type 'Rigaku SCXmini diffractometer'
_diffrn_radiation_monochromator graphite
_diffrn_radiation_source 'fine-focus sealed tube'
_diffrn_radiation_type MoK\a
_diffrn_radiation_wavelength 0.71073
_diffrn_reflns_av_R_equivalents 0.0560
_diffrn_reflns_av_sigmaI/netI 0.0679
_diffrn_reflns_limit_h_max 9
_diffrn_reflns_limit_h_min -9
_diffrn_reflns_limit_k_max 31
_diffrn_reflns_limit_k_min -30
_diffrn_reflns_limit_l_max 9
_diffrn_reflns_limit_l_min -7
_diffrn_reflns_number 4104
_diffrn_reflns_theta_full 27.47
_diffrn_reflns_theta_max 27.47
_diffrn_reflns_theta_min 3.13
_exptl_absorpt_coefficient_mu 5.219
_exptl_crystal_colour colourless
_exptl_crystal_density_diffrn 2.135
_exptl_crystal_density_method 'not measured'
_exptl_crystal_description flake
_exptl_crystal_F_000 880
_refine_diff_density_max 1.089
_refine_diff_density_min -0.825
_refine_diff_density_rms 0.175
_refine_ls_abs_structure_details 'Flack H D (1983), Acta Cryst. A39, 876-881'
_refine_ls_abs_structure_Flack 0.00
_refine_ls_extinction_coef 0.0011(3)
_refine_ls_extinction_expression Fc^*^=kFc[1+0.001xFc^2^\l^3^/sin(2\q)]^-1/4^
_refine_ls_extinction_method SHELXL
_refine_ls_goodness_of_fit_ref 1.042
_refine_ls_hydrogen_treatment mixed
_refine_ls_matrix_type full
_refine_ls_number_parameters 106
_refine_ls_number_reflns 1508
_refine_ls_number_restraints 171
_refine_ls_restrained_S_all 1.029
_refine_ls_R_factor_all 0.0813
_refine_ls_R_factor_gt 0.0554
_refine_ls_shift/su_max 0.042
_refine_ls_shift/su_mean 0.008
_refine_ls_structure_factor_coef Fsqd
_refine_ls_weighting_details 'calc w=1/[\s^2^(Fo^2^)+(0.0648P)^2^+0.0000P] where P=(Fo^2^+2Fc^2^)/3'
_refine_ls_weighting_scheme calc
_refine_ls_wR_factor_gt 0.1266
_refine_ls_wR_factor_ref 0.1389
_reflns_number_gt 1089
_reflns_number_total 1508
_reflns_threshold_expression >2sigma(I)
_cod_data_source_file c8dt00353j2.cif
_cod_data_source_block 1
_cod_original_sg_symbol_H-M 'A b a 2 '
_cod_database_code 7702176

loop_
_symmetry_equiv_pos_as_xyz
'x, y, z'
'-x, -y, z'
'x+1/2, -y+1/2, z'
'-x+1/2, y+1/2, z'
'x, y+1/2, z+1/2'
'-x, -y+1/2, z+1/2'
'x+1/2, -y+1, z+1/2'
'-x+1/2, y+1, z+1/2'

loop_
_atom_site_label
_atom_site_type_symbol
_atom_site_fract_x
_atom_site_fract_y
_atom_site_fract_z
_atom_site_U_iso_or_equiv
_atom_site_adp_type
_atom_site_occupancy
_atom_site_symmetry_multiplicity
_atom_site_calc_flag
_atom_site_refinement_flags
_atom_site_disorder_assembly
_atom_site_disorder_group
C2 C 0.472(3) 0.6845(9) 0.483(4) 0.125(7) Uani 0.50 1 d PU A 1
H2A H 0.3624 0.6808 0.5457 0.150 Uiso 0.50 1 calc PR A 1
H2B H 0.4448 0.6855 0.3579 0.150 Uiso 0.50 1 calc PR A 1
C1 C 0.563(3) 0.6408(7) 0.513(4) 0.091(6) Uani 0.50 1 d PU A 1
H1A H 0.6534 0.6503 0.5968 0.109 Uiso 0.50 1 calc PR A 1
H1B H 0.6216 0.6314 0.4030 0.109 Uiso 0.50 1 calc PR A 1
Cl3 Cl 0.5671(13) 0.7512(3) 0.543(3) 0.187(4) Uani 0.50 1 d PU A 1
N1 N 0.4763(18) 0.5903(5) 0.579(3) 0.056(6) Uani 0.50 1 d PU A 1
H1C H 0.5566 0.5650 0.6004 0.083 Uiso 0.50 1 calc PR A 1
H1D H 0.4019 0.5781 0.4980 0.083 Uiso 0.50 1 calc PR A 1
H1E H 0.4189 0.5978 0.6782 0.083 Uiso 0.50 1 calc PR A 1
C2A C 0.608(4) 0.6787(12) 0.477(4) 0.146(7) Uani 0.50 1 d PU B 2
H2'A H 0.6292 0.6947 0.3616 0.175 Uiso 0.50 1 calc PR B 2
H2'B H 0.7136 0.6626 0.5230 0.175 Uiso 0.50 1 calc PR B 2
C1A C 0.499(4) 0.6515(15) 0.477(6) 0.135(7) Uani 0.50 1 d PU B 2
H1'A H 0.4651 0.6473 0.3550 0.162 Uiso 0.50 1 calc PR B 2
H1'B H 0.4051 0.6708 0.5350 0.162 Uiso 0.50 1 calc PR B 2
Cl3A Cl 0.505(2) 0.7260(7) 0.631(2) 0.279(8) Uani 0.50 1 d PU B 2
N1A N 0.499(3) 0.5998(12) 0.549(5) 0.115(8) Uani 0.50 1 d PU B 2
H1'C H 0.3975 0.5837 0.5242 0.172 Uiso 0.50 1 calc PR B 2
H1'D H 0.5120 0.6019 0.6652 0.172 Uiso 0.50 1 calc PR B 2
H1'E H 0.5855 0.5806 0.5025 0.172 Uiso 0.50 1 calc PR B 2
Cd1 Cd 0.5000 0.5000 1.0404 0.0441(2) Uani 1 2 d SU . .
Cl2 Cl 0.5607(7) 0.3916(2) 1.0597(19) 0.075(2) Uani 0.50 1 d PU . .
Br1 Br 0.4645(4) 0.60306(12) 1.0274(9) 0.0846(13) Uani 0.50 1 d PU . .
Cl1 Cl 0.7469(11) 0.51243(7) 0.7886(7) 0.0578(5) Uani 1 1 d U . .

loop_
_atom_site_aniso_label
_atom_site_aniso_U_11
_atom_site_aniso_U_22
_atom_site_aniso_U_33
_atom_site_aniso_U_23
_atom_site_aniso_U_13
_atom_site_aniso_U_12
C2 0.209(15) 0.035(6) 0.131(15) 0.040(8) -0.021(13) -0.019(8)
C1 0.126(13) 0.055(6) 0.091(15) 0.040(9) -0.003(12) -0.026(7)
Cl3 0.265(8) 0.076(4) 0.220(9) 0.010(14) -0.017(15) -0.076(4)
N1 0.049(8) 0.033(6) 0.085(16) 0.030(8) -0.002(8) -0.005(5)
C2A 0.189(14) 0.112(11) 0.136(15) 0.019(9) -0.021(14) -0.004(10)
C1A 0.187(16) 0.113(8) 0.106(15) 0.050(7) -0.024(14) -0.003(11)
Cl3A 0.421(19) 0.179(9) 0.237(16) -0.044(10) 0.057(10) 0.020(11)
N1A 0.129(18) 0.132(8) 0.083(14) 0.068(11) -0.030(17) 0.028(11)
Cd1 0.0402(4) 0.0498(4) 0.0422(3) 0.000 0.000 0.0024(2)
Cl2 0.038(2) 0.047(3) 0.141(6) 0.018(5) -0.037(4) 0.0045(19)
Br1 0.0878(19) 0.0416(11) 0.124(3) -0.007(2) -0.041(2) 0.0126(11)
Cl1 0.0346(9) 0.1001(12) 0.0388(8) 0.006(3) 0.0153(6) 0.003(3)

loop_
_atom_type_symbol
_atom_type_description
_atom_type_scat_dispersion_real
_atom_type_scat_dispersion_imag
_atom_type_scat_source
C C 0.0033 0.0016 'International Tables Vol C Tables 4.2.6.8 and 6.1.1.4'
H H 0.0000 0.0000 'International Tables Vol C Tables 4.2.6.8 and 6.1.1.4'
N N 0.0061 0.0033 'International Tables Vol C Tables 4.2.6.8 and 6.1.1.4'
Cl Cl 0.1484 0.1585 'International Tables Vol C Tables 4.2.6.8 and 6.1.1.4'
Br Br -0.2901 2.4595 'International Tables Vol C Tables 4.2.6.8 and 6.1.1.4'
Cd Cd -0.8075 1.2024 'International Tables Vol C Tables 4.2.6.8 and 6.1.1.4'

loop_
_geom_angle_atom_site_label_1
_geom_angle_atom_site_label_2
_geom_angle_atom_site_label_3
_geom_angle
_geom_angle_site_symmetry_1
_geom_angle_site_symmetry_3
C1 C2 Cl3 119(2) . .
C2 C1 N1 120(2) . .
C1A C2A Cl3A 94(4) . .
C2A C1A N1A 126(4) . .
C2A C1A Cl3A 57(3) . .
N1A C1A Cl3A 125(3) . .
C2A Cl3A C1A 29.4(13) . .
Br1 Cd1 Br1 175.6(3) . 2_665
Br1 Cd1 Cl2 6.5(3) . 2_665
Br1 Cd1 Cl2 176.12(19) 2_665 2_665
Br1 Cd1 Cl2 176.12(19) . .
Br1 Cd1 Cl2 6.5(3) 2_665 .
Cl2 Cd1 Cl2 173.8(6) 2_665 .
Br1 Cd1 Cl1 90.61(11) . 2_665
Br1 Cd1 Cl1 86.27(13) 2_665 2_665
Cl2 Cd1 Cl1 91.7(2) 2_665 2_665
Cl2 Cd1 Cl1 92.7(2) . 2_665
Br1 Cd1 Cl1 86.27(13) . .
Br1 Cd1 Cl1 90.61(11) 2_665 .
Cl2 Cd1 Cl1 92.7(2) 2_665 .
Cl2 Cd1 Cl1 91.7(2) . .
Cl1 Cd1 Cl1 90.3(3) 2_665 .
Br1 Cd1 Cl1 89.48(11) . 8_645
Br1 Cd1 Cl1 93.58(13) 2_665 8_645
Cl2 Cd1 Cl1 88.6(2) 2_665 8_645
Cl2 Cd1 Cl1 87.2(2) . 8_645
Cl1 Cd1 Cl1 178.9(3) 2_665 8_645
Cl1 Cd1 Cl1 88.557(13) . 8_645
Br1 Cd1 Cl1 93.58(13) . 7_455
Br1 Cd1 Cl1 89.48(11) 2_665 7_455
Cl2 Cd1 Cl1 87.2(2) 2_665 7_455
Cl2 Cd1 Cl1 88.6(2) . 7_455
Cl1 Cd1 Cl1 88.557(13) 2_665 7_455
Cl1 Cd1 Cl1 178.9(3) . 7_455
Cl1 Cd1 Cl1 92.6(3) 8_645 7_455
Br1 Cl2 Cd1 58.7(15) 2_665 .
Cl2 Br1 Cd1 114.8(17) 2_665 .
Cd1 Cl1 Cd1 166.99(7) . 7_554

loop_
_geom_bond_atom_site_label_1
_geom_bond_atom_site_label_2
_geom_bond_distance
_geom_bond_site_symmetry_2
C2 C1 1.30(3) .
C2 Cl3 1.85(2) .
C1 N1 1.50(2) .
C2A C1A 1.07(4) .
C2A Cl3A 1.83(3) .
C1A N1A 1.38(4) .
C1A Cl3A 2.17(4) .
Cd1 Br1 2.554(3) .
Cd1 Br1 2.554(3) 2_665
Cd1 Cl2 2.714(6) 2_665
Cd1 Cl2 2.714(6) .
Cd1 Cl1 2.705(6) 2_665
Cd1 Cl1 2.705(6) .
Cd1 Cl1 2.720(6) 8_645
Cd1 Cl1 2.720(6) 7_455
Cl2 Br1 0.339(13) 2_665
Br1 Cl2 0.339(13) 2_665
Cl1 Cd1 2.720(6) 7_554
